data_7202473
loop_
_publ_author_name
'Oka, Hiroyuki'
'Kouno, Hiroshi'
'Tanaka, Hitoshi'

_publ_section_title
;
 Synthesis and through-bond spin interaction of stable
 1,3-phenylene-linked polyradical carrying aminoxyls in the
 ?-conjugated main chain
;
_journal_issue 12
_journal_name_full 'Journal of Materials Chemistry'
_journal_page_first 1209
_journal_paper_doi 10.1039/b610365k
_journal_volume 17
_journal_year 2007
_chemical_formula_moiety 'C31 H30 N O'
_chemical_formula_sum 'C31 H30 N O'
_chemical_formula_weight 432.56
_space_group_IT_number 9
_symmetry_cell_setting monoclinic
_symmetry_space_group_name_Hall 'C -2yc'
_symmetry_space_group_name_H-M 'C 1 c 1'
_audit_creation_method SHELXL-97
_cell_angle_alpha 90.00
_cell_angle_beta 108.299(2)
_cell_angle_gamma 90.00
_cell_formula_units_Z 4
_cell_length_a 11.0586(6)
_cell_length_b 25.0054(11)
_cell_length_c 9.3633(7)
_cell_measurement_reflns_used 5850
_cell_measurement_temperature 296(2)
_cell_measurement_theta_max 67.4
_cell_measurement_theta_min 5.0
_cell_volume 2458.3(3)
_computing_cell_refinement PROCESS-AUTO
_computing_data_collection PROCESS-AUTO
_computing_molecular_graphics 'Ortep-3 for Windows (Farrugia, 1997)'
_computing_publication_material SHELXL97
_computing_structure_refinement 'SHELXL-97 (Sheldrick, 1997)'
_computing_structure_solution 'SHELXS-97 (Sheldrick, 1990)'
_diffrn_detector_area_resol_mean 8.00
_diffrn_measured_fraction_theta_full 0.963
_diffrn_measured_fraction_theta_max 0.963
_diffrn_measurement_device_type 'Rigaku RAXIS-RAPID Imaging Plate'
_diffrn_measurement_method \w
_diffrn_radiation_type CuK\a
_diffrn_radiation_wavelength 1.54178
_diffrn_reflns_av_R_equivalents 0.0447
_diffrn_reflns_limit_h_max 12
_diffrn_reflns_limit_h_min -12
_diffrn_reflns_limit_k_max 29
_diffrn_reflns_limit_k_min -29
_diffrn_reflns_limit_l_max 11
_diffrn_reflns_limit_l_min -11
_diffrn_reflns_number 13178
_diffrn_reflns_theta_full 67.49
_diffrn_reflns_theta_max 67.49
_diffrn_reflns_theta_min 3.53
_exptl_absorpt_coefficient_mu 0.534
_exptl_absorpt_correction_T_max 0.9242
_exptl_absorpt_correction_T_min 0.8351
_exptl_absorpt_correction_type multi-scan
_exptl_absorpt_process_details '(Higashi, 1995)'
_exptl_crystal_colour red
_exptl_crystal_density_diffrn 1.169
_exptl_crystal_density_method 'not measured'
_exptl_crystal_description prism
_exptl_crystal_F_000 924
_exptl_crystal_size_max 0.35
_exptl_crystal_size_mid 0.30
_exptl_crystal_size_min 0.15
_refine_diff_density_max 0.185
_refine_diff_density_min -0.255
_refine_diff_density_rms 0.067
_refine_ls_extinction_method none
_refine_ls_goodness_of_fit_ref 1.022
_refine_ls_hydrogen_treatment constr
_refine_ls_matrix_type full
_refine_ls_number_parameters 300
_refine_ls_number_reflns 2141
_refine_ls_number_restraints 2
_refine_ls_restrained_S_all 1.021
_refine_ls_R_factor_all 0.0494
_refine_ls_R_factor_gt 0.0451
_refine_ls_shift/su_max 0.000
_refine_ls_shift/su_mean 0.000
_refine_ls_structure_factor_coef Fsqd
_refine_ls_weighting_details 'calc w=1/[\s^2^(Fo^2^)+(0.0709P)^2^+0.5000P] where P=(Fo^2^+2Fc^2^)/3'
_refine_ls_weighting_scheme calc
_refine_ls_wR_factor_gt 0.1087
_refine_ls_wR_factor_ref 0.1142
_reflns_number_gt 1966
_reflns_number_total 2141
_reflns_threshold_expression >2sigma(I)
_cod_data_source_file b610365k.txt
_cod_data_source_block 1
_cod_original_sg_symbol_H-M Cc
_cod_database_code 7202473

loop_
_symmetry_equiv_pos_as_xyz
'x, y, z'
'x, -y, z+1/2'
'x+1/2, y+1/2, z'
'x+1/2, -y+1/2, z+1/2'

loop_
_atom_site_label
_atom_site_type_symbol
_atom_site_fract_x
_atom_site_fract_y
_atom_site_fract_z
_atom_site_U_iso_or_equiv
_atom_site_adp_type
_atom_site_occupancy
_atom_site_symmetry_multiplicity
_atom_site_calc_flag
_atom_site_refinement_flags
_atom_site_disorder_assembly
_atom_site_disorder_group
C1 C 0.0172(3) 0.89821(10) 1.0203(3) 0.0520(6) Uani 1 1 d . . .
C2 C 0.1336(3) 0.86191(10) 1.0591(3) 0.0527(6) Uani 1 1 d . . .
C3 C 0.1658(3) 0.83060(11) 0.9523(3) 0.0580(7) Uani 1 1 d . . .
C4 C 0.2726(3) 0.79753(13) 0.9933(4) 0.0682(8) Uani 1 1 d . . .
H4A H 0.2923 0.7771 0.9206 0.082 Uiso 1 1 calc R . .
C5 C 0.3489(3) 0.79505(13) 1.1400(4) 0.0682(8) Uani 1 1 d . . .
H5A H 0.4207 0.7733 1.1656 0.082 Uiso 1 1 calc R . .
C6 C 0.3204(3) 0.82476(11) 1.2523(3) 0.0594(7) Uani 1 1 d . . .
C7 C 0.2132(3) 0.85784(11) 1.2069(3) 0.0584(7) Uani 1 1 d . . .
H7A H 0.1939 0.8783 1.2798 0.070 Uiso 1 1 calc R . .
C8 C 0.3986(3) 0.82139(10) 1.4127(3) 0.0624(7) Uani 1 1 d . . .
C9 C 0.5280(3) 0.80908(14) 1.4565(4) 0.0748(9) Uani 1 1 d . . .
H9A H 0.5667 0.8018 1.3836 0.090 Uiso 1 1 calc R . .
C10 C 0.5994(4) 0.80761(16) 1.6068(5) 0.0895(11) Uani 1 1 d . . .
H10A H 0.6855 0.7991 1.6340 0.107 Uiso 1 1 calc R . .
C11 C 0.5451(4) 0.81844(18) 1.7163(5) 0.0936(12) Uani 1 1 d . . .
H11A H 0.5943 0.8179 1.8171 0.112 Uiso 1 1 calc R . .
C12 C 0.4176(4) 0.83008(15) 1.6763(4) 0.0861(10) Uani 1 1 d . . .
H12A H 0.3801 0.8372 1.7504 0.103 Uiso 1 1 calc R . .
C13 C 0.3447(3) 0.83125(12) 1.5267(4) 0.0705(8) Uani 1 1 d . . .
H13A H 0.2581 0.8387 1.5013 0.085 Uiso 1 1 calc R . .
C14 C -0.0530(3) 0.89886(11) 0.8510(3) 0.0536(6) Uani 1 1 d . . .
C15 C -0.0167(3) 0.86571(12) 0.7504(3) 0.0573(6) Uani 1 1 d . . .
C16 C -0.0840(3) 0.86638(13) 0.5971(3) 0.0688(8) Uani 1 1 d . . .
H16A H -0.0602 0.8437 0.5319 0.083 Uiso 1 1 calc R . .
C17 C -0.1858(3) 0.90062(13) 0.5416(3) 0.0708(8) Uani 1 1 d . . .
H17A H -0.2292 0.9013 0.4390 0.085 Uiso 1 1 calc R . .
C18 C -0.2244(3) 0.93428(12) 0.6381(3) 0.0605(7) Uani 1 1 d . . .
C19 C -0.1568(3) 0.93213(11) 0.7909(3) 0.0561(6) Uani 1 1 d . . .
H19A H -0.1826 0.9541 0.8560 0.067 Uiso 1 1 calc R . .
C20 C -0.3316(3) 0.97185(12) 0.5781(3) 0.0643(7) Uani 1 1 d . . .
C21 C -0.4377(4) 0.95728(17) 0.4589(5) 0.0951(12) Uani 1 1 d . . .
H21A H -0.4432 0.9229 0.4195 0.114 Uiso 1 1 calc R . .
C22 C -0.5344(5) 0.9931(2) 0.3988(6) 0.1124(16) Uani 1 1 d . . .
H22A H -0.6042 0.9828 0.3184 0.135 Uiso 1 1 calc R . .
C23 C -0.5298(4) 1.04374(18) 0.4549(5) 0.0980(13) Uani 1 1 d . . .
H23A H -0.5951 1.0679 0.4122 0.118 Uiso 1 1 calc R . .
C24 C -0.4282(4) 1.05844(16) 0.5747(6) 0.0965(12) Uani 1 1 d . . .
H24A H -0.4255 1.0924 0.6162 0.116 Uiso 1 1 calc R . .
C25 C -0.3290(4) 1.02290(14) 0.6347(4) 0.0810(9) Uani 1 1 d . . .
H25A H -0.2593 1.0337 0.7146 0.097 Uiso 1 1 calc R . .
C26 C 0.0581(3) 0.95585(11) 1.0739(3) 0.0560(6) Uani 1 1 d . . .
H26A H -0.0176 0.9780 1.0505 0.067 Uiso 1 1 calc R . .
H26B H 0.0959 0.9554 1.1824 0.067 Uiso 1 1 calc R . .
C27 C 0.1512(3) 0.98157(12) 1.0067(4) 0.0712(8) Uani 1 1 d . . .
H27A H 0.1170 0.9795 0.8979 0.085 Uiso 1 1 calc R . .
H27B H 0.2302 0.9615 1.0378 0.085 Uiso 1 1 calc R . .
C28 C 0.1796(4) 1.03957(13) 1.0518(5) 0.0863(10) Uani 1 1 d . . .
H28A H 0.2096 1.0423 1.1595 0.130 Uiso 1 1 calc R . .
H28B H 0.1035 1.0604 1.0128 0.130 Uiso 1 1 calc R . .
H28C H 0.2438 1.0527 1.0117 0.130 Uiso 1 1 calc R . .
C29 C -0.0750(3) 0.87836(11) 1.1034(3) 0.0571(6) Uani 1 1 d . . .
H29A H -0.0316 0.8805 1.2108 0.069 Uiso 1 1 calc R . .
H29B H -0.1470 0.9026 1.0806 0.069 Uiso 1 1 calc R . .
C30 C -0.1257(3) 0.82195(13) 1.0669(4) 0.0700(8) Uani 1 1 d . . .
H30A H -0.0547 0.7972 1.0913 0.084 Uiso 1 1 calc R . .
H30B H -0.1698 0.8193 0.9598 0.084 Uiso 1 1 calc R . .
C31 C -0.2162(4) 0.80589(17) 1.1524(5) 0.0949(12) Uani 1 1 d . . .
H31A H -0.2852 0.8310 1.1316 0.142 Uiso 1 1 calc R . .
H31B H -0.1712 0.8057 1.2583 0.142 Uiso 1 1 calc R . .
H31C H -0.2493 0.7708 1.1212 0.142 Uiso 1 1 calc R . .
N1 N 0.0877(2) 0.83116(10) 0.8011(3) 0.0635(6) Uani 1 1 d . . .
O1 O 0.1143(3) 0.79972(11) 0.7067(3) 0.0918(8) Uani 1 1 d . . .

loop_
_atom_site_aniso_label
_atom_site_aniso_U_11
_atom_site_aniso_U_22
_atom_site_aniso_U_33
_atom_site_aniso_U_23
_atom_site_aniso_U_13
_atom_site_aniso_U_12
C1 0.0576(16) 0.0511(13) 0.0489(13) -0.0030(10) 0.0189(12) 0.0053(11)
C2 0.0563(17) 0.0481(13) 0.0558(15) -0.0025(10) 0.0207(13) 0.0012(11)
C3 0.0591(17) 0.0576(15) 0.0605(16) -0.0044(11) 0.0231(14) 0.0023(12)
C4 0.071(2) 0.0653(17) 0.0749(19) -0.0064(14) 0.0319(16) 0.0124(14)
C5 0.0603(19) 0.0656(17) 0.0794(19) 0.0012(15) 0.0231(16) 0.0122(14)
C6 0.0569(17) 0.0518(14) 0.0691(17) 0.0041(12) 0.0194(14) 0.0048(12)
C7 0.0645(18) 0.0533(14) 0.0581(16) -0.0011(11) 0.0204(14) 0.0049(12)
C8 0.0605(19) 0.0495(14) 0.0719(18) 0.0063(13) 0.0132(14) 0.0031(12)
C9 0.063(2) 0.0711(18) 0.084(2) 0.0069(16) 0.0144(17) 0.0040(15)
C10 0.062(2) 0.086(2) 0.100(3) 0.010(2) -0.004(2) 0.0060(18)
C11 0.084(3) 0.098(3) 0.078(2) 0.002(2) -0.005(2) 0.005(2)
C12 0.090(3) 0.090(2) 0.069(2) 0.0032(17) 0.0113(19) 0.011(2)
C13 0.070(2) 0.0677(17) 0.0690(18) 0.0067(14) 0.0149(16) 0.0108(15)
C14 0.0554(16) 0.0545(14) 0.0525(14) -0.0030(11) 0.0191(12) -0.0042(12)
C15 0.0557(16) 0.0615(15) 0.0556(15) -0.0054(11) 0.0186(13) -0.0016(12)
C16 0.072(2) 0.0775(19) 0.0573(17) -0.0136(14) 0.0206(15) -0.0027(15)
C17 0.069(2) 0.086(2) 0.0520(15) -0.0046(14) 0.0117(14) -0.0027(17)
C18 0.0593(18) 0.0628(16) 0.0573(15) 0.0028(12) 0.0154(13) -0.0056(13)
C19 0.0560(16) 0.0576(15) 0.0556(15) -0.0028(11) 0.0185(12) -0.0033(12)
C20 0.0590(18) 0.0670(17) 0.0631(16) 0.0101(13) 0.0139(14) -0.0052(14)
C21 0.084(3) 0.083(2) 0.093(3) -0.0061(19) -0.009(2) 0.002(2)
C22 0.087(3) 0.107(3) 0.112(3) 0.003(3) -0.014(3) 0.008(2)
C23 0.077(3) 0.095(3) 0.112(3) 0.036(2) 0.015(2) 0.012(2)
C24 0.088(3) 0.069(2) 0.124(3) 0.009(2) 0.022(3) 0.0075(19)
C25 0.071(2) 0.072(2) 0.089(2) 0.0024(17) 0.0091(17) -0.0033(16)
C26 0.0605(17) 0.0546(14) 0.0503(13) -0.0017(11) 0.0137(12) 0.0054(12)
C27 0.079(2) 0.0626(17) 0.0721(19) -0.0010(14) 0.0247(16) -0.0097(15)
C28 0.101(3) 0.0614(18) 0.090(2) 0.0027(17) 0.020(2) -0.0132(18)
C29 0.0621(17) 0.0585(15) 0.0554(15) 0.0000(11) 0.0251(13) 0.0057(12)
C30 0.072(2) 0.0665(17) 0.0760(19) 0.0003(14) 0.0298(16) -0.0059(15)
C31 0.103(3) 0.085(2) 0.112(3) 0.007(2) 0.056(3) -0.013(2)
N1 0.0634(16) 0.0699(15) 0.0603(14) -0.0124(11) 0.0238(12) 0.0048(11)
O1 0.0883(17) 0.1114(18) 0.0759(14) -0.0317(13) 0.0264(13) 0.0242(14)

loop_
_atom_type_symbol
_atom_type_description
_atom_type_scat_dispersion_real
_atom_type_scat_dispersion_imag
_atom_type_scat_source
C C 0.0181 0.0000 'International Tables Vol C Tables 4.2.6.8 and 6.1.1.4'
H H 0.0000 0.0000 'International Tables Vol C Tables 4.2.6.8 and 6.1.1.4'
N N 0.0311 0.0000 'International Tables Vol C Tables 4.2.6.8 and 6.1.1.4'
O O 0.0492 0.0000 'International Tables Vol C Tables 4.2.6.8 and 6.1.1.4'

loop_
_geom_angle_atom_site_label_1
_geom_angle_atom_site_label_2
_geom_angle_atom_site_label_3
_geom_angle
_geom_angle_site_symmetry_1
_geom_angle_site_symmetry_3
_geom_angle_publ_flag
C2 C1 C14 111.6(2) . . ?
C2 C1 C29 109.3(2) . . ?
C14 C1 C29 109.0(2) . . ?
C2 C1 C26 109.8(2) . . ?
C14 C1 C26 109.1(2) . . ?
C29 C1 C26 108.0(2) . . ?
C7 C2 C3 116.5(2) . . ?
C7 C2 C1 120.2(2) . . ?
C3 C2 C1 123.3(2) . . ?
C4 C3 C2 121.3(3) . . ?
C4 C3 N1 118.8(2) . . ?
C2 C3 N1 120.0(3) . . ?
C5 C4 C3 120.3(3) . . ?
C5 C4 H4A 119.9 . . ?
C3 C4 H4A 119.9 . . ?
C4 C5 C6 121.1(3) . . ?
C4 C5 H5A 119.5 . . ?
C6 C5 H5A 119.5 . . ?
C7 C6 C5 117.0(3) . . ?
C7 C6 C8 120.7(2) . . ?
C5 C6 C8 122.2(3) . . ?
C2 C7 C6 123.8(2) . . ?
C2 C7 H7A 118.1 . . ?
C6 C7 H7A 118.1 . . ?
C9 C8 C13 117.3(3) . . ?
C9 C8 C6 121.9(3) . . ?
C13 C8 C6 120.8(3) . . ?
C10 C9 C8 120.7(3) . . ?
C10 C9 H9A 119.7 . . ?
C8 C9 H9A 119.7 . . ?
C11 C10 C9 120.9(4) . . ?
C11 C10 H10A 119.5 . . ?
C9 C10 H10A 119.5 . . ?
C10 C11 C12 119.5(4) . . ?
C10 C11 H11A 120.2 . . ?
C12 C11 H11A 120.2 . . ?
C11 C12 C13 120.3(4) . . ?
C11 C12 H12A 119.8 . . ?
C13 C12 H12A 119.8 . . ?
C12 C13 C8 121.2(3) . . ?
C12 C13 H13A 119.4 . . ?
C8 C13 H13A 119.4 . . ?
C19 C14 C15 117.2(2) . . ?
C19 C14 C1 120.8(2) . . ?
C15 C14 C1 122.0(2) . . ?
C16 C15 N1 118.2(2) . . ?
C16 C15 C14 120.7(3) . . ?
N1 C15 C14 121.0(2) . . ?
C17 C16 C15 120.2(3) . . ?
C17 C16 H16A 119.9 . . ?
C15 C16 H16A 119.9 . . ?
C16 C17 C18 120.7(3) . . ?
C16 C17 H17A 119.7 . . ?
C18 C17 H17A 119.7 . . ?
C19 C18 C17 117.8(3) . . ?
C19 C18 C20 121.5(3) . . ?
C17 C18 C20 120.6(3) . . ?
C14 C19 C18 123.3(2) . . ?
C14 C19 H19A 118.3 . . ?
C18 C19 H19A 118.3 . . ?
C25 C20 C21 117.5(3) . . ?
C25 C20 C18 121.7(3) . . ?
C21 C20 C18 120.8(3) . . ?
C22 C21 C20 120.7(4) . . ?
C22 C21 H21A 119.7 . . ?
C20 C21 H21A 119.7 . . ?
C23 C22 C21 121.2(4) . . ?
C23 C22 H22A 119.4 . . ?
C21 C22 H22A 119.4 . . ?
C22 C23 C24 119.1(4) . . ?
C22 C23 H23A 120.4 . . ?
C24 C23 H23A 120.4 . . ?
C23 C24 C25 120.2(4) . . ?
C23 C24 H24A 119.9 . . ?
C25 C24 H24A 119.9 . . ?
C20 C25 C24 121.3(4) . . ?
C20 C25 H25A 119.4 . . ?
C24 C25 H25A 119.4 . . ?
C27 C26 C1 115.5(2) . . ?
C27 C26 H26A 108.4 . . ?
C1 C26 H26A 108.4 . . ?
C27 C26 H26B 108.4 . . ?
C1 C26 H26B 108.4 . . ?
H26A C26 H26B 107.5 . . ?
C26 C27 C28 113.6(3) . . ?
C26 C27 H27A 108.8 . . ?
C28 C27 H27A 108.8 . . ?
C26 C27 H27B 108.8 . . ?
C28 C27 H27B 108.8 . . ?
H27A C27 H27B 107.7 . . ?
C27 C28 H28A 109.5 . . ?
C27 C28 H28B 109.5 . . ?
H28A C28 H28B 109.5 . . ?
C27 C28 H28C 109.5 . . ?
H28A C28 H28C 109.5 . . ?
H28B C28 H28C 109.5 . . ?
C30 C29 C1 116.2(2) . . ?
C30 C29 H29A 108.2 . . ?
C1 C29 H29A 108.2 . . ?
C30 C29 H29B 108.2 . . ?
C1 C29 H29B 108.2 . . ?
H29A C29 H29B 107.4 . . ?
C29 C30 C31 112.7(3) . . ?
C29 C30 H30A 109.1 . . ?
C31 C30 H30A 109.1 . . ?
C29 C30 H30B 109.1 . . ?
C31 C30 H30B 109.1 . . ?
H30A C30 H30B 107.8 . . ?
C30 C31 H31A 109.5 . . ?
C30 C31 H31B 109.5 . . ?
H31A C31 H31B 109.5 . . ?
C30 C31 H31C 109.5 . . ?
H31A C31 H31C 109.5 . . ?
H31B C31 H31C 109.5 . . ?
O1 N1 C15 119.2(2) . . ?
O1 N1 C3 119.1(2) . . ?
C15 N1 C3 121.8(2) . . ?

loop_
_geom_bond_atom_site_label_1
_geom_bond_atom_site_label_2
_geom_bond_distance
_geom_bond_site_symmetry_2
_geom_bond_publ_flag
C1 C2 1.524(4) . ?
C1 C14 1.531(4) . ?
C1 C29 1.546(4) . ?
C1 C26 1.546(4) . ?
C2 C7 1.391(4) . ?
C2 C3 1.401(4) . ?
C3 C4 1.394(4) . ?
C3 N1 1.408(4) . ?
C4 C5 1.370(5) . ?
C4 H4A 0.9300 . ?
C5 C6 1.401(4) . ?
C5 H5A 0.9300 . ?
C6 C7 1.398(4) . ?
C6 C8 1.482(4) . ?
C7 H7A 0.9300 . ?
C8 C9 1.394(4) . ?
C8 C13 1.398(5) . ?
C9 C10 1.382(5) . ?
C9 H9A 0.9300 . ?
C10 C11 1.368(6) . ?
C10 H10A 0.9300 . ?
C11 C12 1.371(6) . ?
C11 H11A 0.9300 . ?
C12 C13 1.380(5) . ?
C12 H12A 0.9300 . ?
C13 H13A 0.9300 . ?
C14 C19 1.386(4) . ?
C14 C15 1.404(4) . ?
C15 C16 1.394(4) . ?
C15 N1 1.401(4) . ?
C16 C17 1.379(5) . ?
C16 H16A 0.9300 . ?
C17 C18 1.396(4) . ?
C17 H17A 0.9300 . ?
C18 C19 1.393(4) . ?
C18 C20 1.478(4) . ?
C19 H19A 0.9300 . ?
C20 C25 1.379(5) . ?
C20 C21 1.390(5) . ?
C21 C22 1.374(6) . ?
C21 H21A 0.9300 . ?
C22 C23 1.365(6) . ?
C22 H22A 0.9300 . ?
C23 C24 1.366(7) . ?
C23 H23A 0.9300 . ?
C24 C25 1.386(6) . ?
C24 H24A 0.9300 . ?
C25 H25A 0.9300 . ?
C26 C27 1.508(4) . ?
C26 H26A 0.9700 . ?
C26 H26B 0.9700 . ?
C27 C28 1.516(5) . ?
C27 H27A 0.9700 . ?
C27 H27B 0.9700 . ?
C28 H28A 0.9600 . ?
C28 H28B 0.9600 . ?
C28 H28C 0.9600 . ?
C29 C30 1.517(4) . ?
C29 H29A 0.9700 . ?
C29 H29B 0.9700 . ?
C30 C31 1.518(5) . ?
C30 H30A 0.9700 . ?
C30 H30B 0.9700 . ?
C31 H31A 0.9600 . ?
C31 H31B 0.9600 . ?
C31 H31C 0.9600 . ?
N1 O1 1.284(3) . ?

loop_
_geom_torsion_atom_site_label_1
_geom_torsion_atom_site_label_2
_geom_torsion_atom_site_label_3
_geom_torsion_atom_site_label_4
_geom_torsion
_geom_torsion_site_symmetry_1
_geom_torsion_site_symmetry_2
_geom_torsion_site_symmetry_3
_geom_torsion_site_symmetry_4
_geom_torsion_publ_flag
C14 C1 C2 C7 177.2(2) . . . . ?
C29 C1 C2 C7 -62.2(3) . . . . ?
C26 C1 C2 C7 56.1(3) . . . . ?
C14 C1 C2 C3 -4.0(3) . . . . ?
C29 C1 C2 C3 116.6(3) . . . . ?
C26 C1 C2 C3 -125.1(3) . . . . ?
C7 C2 C3 C4 -0.4(4) . . . . ?
C1 C2 C3 C4 -179.3(3) . . . . ?
C7 C2 C3 N1 177.9(3) . . . . ?
C1 C2 C3 N1 -0.9(4) . . . . ?
C2 C3 C4 C5 0.0(5) . . . . ?
N1 C3 C4 C5 -178.4(3) . . . . ?
C3 C4 C5 C6 1.1(5) . . . . ?
C4 C5 C6 C7 -1.6(5) . . . . ?
C4 C5 C6 C8 177.8(3) . . . . ?
C3 C2 C7 C6 -0.1(4) . . . . ?
C1 C2 C7 C6 178.8(3) . . . . ?
C5 C6 C7 C2 1.1(4) . . . . ?
C8 C6 C7 C2 -178.3(3) . . . . ?
C7 C6 C8 C9 -152.0(3) . . . . ?
C5 C6 C8 C9 28.6(4) . . . . ?
C7 C6 C8 C13 27.1(4) . . . . ?
C5 C6 C8 C13 -152.3(3) . . . . ?
C13 C8 C9 C10 -0.9(5) . . . . ?
C6 C8 C9 C10 178.3(3) . . . . ?
C8 C9 C10 C11 -0.4(6) . . . . ?
C9 C10 C11 C12 1.1(6) . . . . ?
C10 C11 C12 C13 -0.5(6) . . . . ?
C11 C12 C13 C8 -0.8(6) . . . . ?
C9 C8 C13 C12 1.5(5) . . . . ?
C6 C8 C13 C12 -177.7(3) . . . . ?
C2 C1 C14 C19 -175.7(2) . . . . ?
C29 C1 C14 C19 63.5(3) . . . . ?
C26 C1 C14 C19 -54.2(3) . . . . ?
C2 C1 C14 C15 5.1(3) . . . . ?
C29 C1 C14 C15 -115.7(3) . . . . ?
C26 C1 C14 C15 126.6(3) . . . . ?
C19 C14 C15 C16 -0.5(4) . . . . ?
C1 C14 C15 C16 178.7(3) . . . . ?
C19 C14 C15 N1 179.4(3) . . . . ?
C1 C14 C15 N1 -1.3(4) . . . . ?
N1 C15 C16 C17 -178.6(3) . . . . ?
C14 C15 C16 C17 1.4(5) . . . . ?
C15 C16 C17 C18 -1.2(5) . . . . ?
C16 C17 C18 C19 0.2(5) . . . . ?
C16 C17 C18 C20 178.6(3) . . . . ?
C15 C14 C19 C18 -0.5(4) . . . . ?
C1 C14 C19 C18 -179.8(2) . . . . ?
C17 C18 C19 C14 0.7(4) . . . . ?
C20 C18 C19 C14 -177.7(3) . . . . ?
C19 C18 C20 C25 37.8(4) . . . . ?
C17 C18 C20 C25 -140.5(3) . . . . ?
C19 C18 C20 C21 -144.1(3) . . . . ?
C17 C18 C20 C21 37.6(5) . . . . ?
C25 C20 C21 C22 1.3(6) . . . . ?
C18 C20 C21 C22 -176.9(4) . . . . ?
C20 C21 C22 C23 -0.6(8) . . . . ?
C21 C22 C23 C24 -1.2(8) . . . . ?
C22 C23 C24 C25 2.3(7) . . . . ?
C21 C20 C25 C24 -0.2(6) . . . . ?
C18 C20 C25 C24 178.0(4) . . . . ?
C23 C24 C25 C20 -1.6(7) . . . . ?
C2 C1 C26 C27 59.6(3) . . . . ?
C14 C1 C26 C27 -63.0(3) . . . . ?
C29 C1 C26 C27 178.7(2) . . . . ?
C1 C26 C27 C28 175.0(3) . . . . ?
C2 C1 C29 C30 -60.2(3) . . . . ?
C14 C1 C29 C30 62.0(3) . . . . ?
C26 C1 C29 C30 -179.6(3) . . . . ?
C1 C29 C30 C31 -179.6(3) . . . . ?
C16 C15 N1 O1 -3.2(4) . . . . ?
C14 C15 N1 O1 176.8(3) . . . . ?
C16 C15 N1 C3 175.7(3) . . . . ?
C14 C15 N1 C3 -4.3(4) . . . . ?
C4 C3 N1 O1 2.7(4) . . . . ?
C2 C3 N1 O1 -175.7(3) . . . . ?
C4 C3 N1 C15 -176.2(3) . . . . ?
C2 C3 N1 C15 5.4(4) . . . . ?

loop_
_cod_related_entry_id
_cod_related_entry_database
_cod_related_entry_code
1 ChemSpider 21143145
